data_4126499
loop_
_publ_author_name
'Wang, Guocang'
'Ceylan, Yavuz S.'
'Cundari, Thomas R.'
'Dias, H. V. Rasika'

_publ_section_title
;
 Heterobimetallic Silver--Iron Complexes Involving Fe(CO)5 Ligands
;
_journal_name_full 'Journal of the American Chemical Society'
_journal_paper_doi 10.1021/jacs.7b08595
_journal_year 2017
_chemical_formula_moiety 'C37 H12 Ag B F24 Fe O5'
_chemical_formula_sum 'C37 H12 Ag B F24 Fe O5'
_chemical_formula_weight 1167.00
_space_group_crystal_system monoclinic
_space_group_IT_number 15
_space_group_name_Hall '-C 2yc'
_space_group_name_H-M_alt 'C 1 2/c 1'
_symmetry_space_group_name_Hall '-C 2yc'
_symmetry_space_group_name_H-M 'C 1 2/c 1'
_atom_sites_solution_hydrogens geom
_atom_sites_solution_primary dual
_audit_creation_date 2017-07-20
_audit_creation_method
;
Olex2 1.2
(compiled 2017.03.28 svn.r3405 for OlexSys, GUI svn.r5337)
;
_cell_angle_alpha 90
_cell_angle_beta 132.3170(10)
_cell_angle_gamma 90
_cell_formula_units_Z 4
_cell_length_a 23.7843(11)
_cell_length_b 13.4060(6)
_cell_length_c 17.1448(14)
_cell_measurement_reflns_used 9933
_cell_measurement_temperature 103(2)
_cell_measurement_theta_max 34.62
_cell_measurement_theta_min 2.96
_cell_volume 4042.2(4)
_computing_cell_refinement 'SAINT v8.34A (Bruker, 2013)'
_computing_data_reduction 'SAINT v8.34A (Bruker, 2013)'
_computing_molecular_graphics 'Olex2 (Dolomanov et al., 2009)'
_computing_publication_material 'Olex2 (Dolomanov et al., 2009)'
_computing_structure_refinement 'ShelXL (Sheldrick, 2015)'
_computing_structure_solution 'ShelXT (Sheldrick, 2015)'
_diffrn_ambient_temperature 102.68
_diffrn_measured_fraction_theta_full 0.999
_diffrn_measured_fraction_theta_max 0.999
_diffrn_measurement_device_type 'Bruker D8 Quest CMOS'
_diffrn_measurement_method '\f and \w scans'
_diffrn_radiation_type MoK\a
_diffrn_radiation_wavelength 0.71073
_diffrn_reflns_av_R_equivalents 0.0201
_diffrn_reflns_av_unetI/netI 0.0167
_diffrn_reflns_Laue_measured_fraction_full 0.999
_diffrn_reflns_Laue_measured_fraction_max 0.999
_diffrn_reflns_limit_h_max 30
_diffrn_reflns_limit_h_min -30
_diffrn_reflns_limit_k_max 17
_diffrn_reflns_limit_k_min -17
_diffrn_reflns_limit_l_max 21
_diffrn_reflns_limit_l_min -21
_diffrn_reflns_number 19520
_diffrn_reflns_point_group_measured_fraction_full 0.999
_diffrn_reflns_point_group_measured_fraction_max 0.999
_diffrn_reflns_theta_full 26.000
_diffrn_reflns_theta_max 26.998
_diffrn_reflns_theta_min 2.956
_diffrn_standards_number 0
_exptl_absorpt_coefficient_mu 0.998
_exptl_absorpt_correction_T_max 0.7468
_exptl_absorpt_correction_T_min 0.6132
_exptl_absorpt_correction_type multi-scan
_exptl_absorpt_process_details
'SADABS-2014/5 (Bruker,2014/5) was used for absorption correction. wR2(int) was 0.0554 before and 0.0439 after correction. The Ratio of minimum to maximum transmission is 0.8211. The \l/2 correction factor is 0.00150.'
_exptl_crystal_colour colourless
_exptl_crystal_colour_primary colourless
_exptl_crystal_density_diffrn 1.918
_exptl_crystal_description rod
_exptl_crystal_F_000 2272
_exptl_crystal_size_max 0.39
_exptl_crystal_size_mid 0.14
_exptl_crystal_size_min 0.09
_refine_diff_density_max 0.805
_refine_diff_density_min -0.562
_refine_diff_density_rms 0.071
_refine_ls_extinction_method none
_refine_ls_goodness_of_fit_ref 1.049
_refine_ls_hydrogen_treatment constr
_refine_ls_matrix_type full
_refine_ls_number_parameters 314
_refine_ls_number_reflns 4420
_refine_ls_number_restraints 0
_refine_ls_restrained_S_all 1.049
_refine_ls_R_factor_all 0.0335
_refine_ls_R_factor_gt 0.0293
_refine_ls_shift/su_max 0.001
_refine_ls_shift/su_mean 0.000
_refine_ls_structure_factor_coef Fsqd
_refine_ls_weighting_details 'w=1/[\s^2^(Fo^2^)+(0.0411P)^2^+9.6208P] where P=(Fo^2^+2Fc^2^)/3'
_refine_ls_weighting_scheme calc
_refine_ls_wR_factor_gt 0.0774
_refine_ls_wR_factor_ref 0.0801
_reflns_Friedel_coverage 0.000
_reflns_number_gt 3994
_reflns_number_total 4420
_reflns_threshold_expression 'I > 2\s(I)'
_cod_data_source_file ja7b08595_si_002.cif
_cod_data_source_block rad427a_a
_cod_database_code 4126499
_shelx_shelxl_version_number 2014/7
_shelx_space_group_comment
;
The symmetry employed for this shelxl refinement is uniquely defined
by the following loop, which should always be used as a source of
symmetry information in preference to the above space-group names.
They are only intended as comments.
;
_shelx_estimated_absorpt_t_max 0.916
_shelx_estimated_absorpt_t_min 0.697
_olex2_refinement_description
;
1. Fixed Uiso
 At 1.2 times of:
  All C(H) groups
2.a Aromatic/amide H refined with riding coordinates:
 C2AA(H2AA), C5(H5), C7(H7), C12(H12), C14(H14), C16(H16)
;
_olex2_submission_special_instructions 'No special instructions were received'

loop_
_space_group_symop_operation_xyz
'x, y, z'
'-x, y, -z+1/2'
'x+1/2, y+1/2, z'
'-x+1/2, y+1/2, -z+1/2'
'-x, -y, -z'
'x, -y, z-1/2'
'-x+1/2, -y+1/2, -z'
'x+1/2, -y+1/2, z-1/2'

loop_
_atom_site_label
_atom_site_type_symbol
_atom_site_fract_x
_atom_site_fract_y
_atom_site_fract_z
_atom_site_U_iso_or_equiv
_atom_site_adp_type
_atom_site_occupancy
_atom_site_site_symmetry_order
_atom_site_calc_flag
_atom_site_refinement_flags_posn
_atom_site_refinement_flags_adp
_atom_site_refinement_flags_occupancy
Ag Ag 0.5000 0.60913(2) 0.7500 0.02667(8) Uani 1 2 d S T P
Fe Fe 0.5000 0.80471(3) 0.7500 0.01748(10) Uani 1 2 d S T P
F1 F 0.22820(10) 0.66838(13) 0.51886(16) 0.0495(4) Uani 1 1 d . . .
F2 F 0.25520(10) 0.55533(17) 0.62694(13) 0.0551(5) Uani 1 1 d . . .
F3 F 0.18350(9) 0.52367(16) 0.46297(15) 0.0533(5) Uani 1 1 d . . .
F4 F 0.32113(9) 0.62315(13) 0.33265(12) 0.0418(4) Uani 1 1 d . . .
F5 F 0.38032(10) 0.48540(11) 0.36651(12) 0.0385(4) Uani 1 1 d . . .
F6 F 0.44327(8) 0.61671(11) 0.45337(12) 0.0322(3) Uani 1 1 d . . .
F7 F 0.74301(9) 0.16780(16) 0.90351(12) 0.0570(5) Uani 1 1 d . . .
F8 F 0.73636(10) 0.18998(16) 0.77351(18) 0.0641(6) Uani 1 1 d . . .
F9 F 0.70408(9) 0.05267(12) 0.79159(14) 0.0500(5) Uani 1 1 d . . .
F10 F 0.45334(9) 0.10523(11) 0.41870(11) 0.0344(3) Uani 1 1 d . . .
F11 F 0.40981(10) 0.04008(13) 0.48224(14) 0.0477(4) Uani 1 1 d . . .
F12 F 0.36791(11) 0.18157(17) 0.40526(14) 0.0778(8) Uani 1 1 d . . .
O1 O 0.5000 1.02610(19) 0.7500 0.0418(6) Uani 1 2 d S T P
O2 O 0.36313(11) 0.76266(19) 0.71677(16) 0.0469(5) Uani 1 1 d . . .
O3 O 0.40703(9) 0.78830(13) 0.51980(13) 0.0299(4) Uani 1 1 d . . .
C1 C 0.5000 0.9428(2) 0.7500 0.0269(7) Uani 1 2 d S T P
C2 C 0.41561(13) 0.77695(19) 0.72945(18) 0.0289(5) Uani 1 1 d . . .
C2AA C 0.43265(11) 0.48173(14) 0.57636(15) 0.0145(4) Uani 1 1 d . . .
H2AA H 0.4737 0.4626 0.5819 0.017 Uiso 1 1 calc R . .
C3 C 0.44257(12) 0.79314(16) 0.60773(18) 0.0218(4) Uani 1 1 d . . .
C4 C 0.43213(10) 0.44910(13) 0.65391(14) 0.0131(3) Uani 1 1 d . . .
C5 C 0.37131(11) 0.48446(14) 0.64334(15) 0.0152(4) Uani 1 1 d . . .
H5 H 0.3697 0.4676 0.6956 0.018 Uiso 1 1 calc R . .
C6 C 0.31362(11) 0.54351(15) 0.55814(15) 0.0167(4) Uani 1 1 d . . .
C7 C 0.31454(11) 0.57214(15) 0.48099(15) 0.0170(4) Uani 1 1 d . . .
H7 H 0.2748 0.6118 0.4227 0.020 Uiso 1 1 calc R . .
C8 C 0.37491(11) 0.54121(14) 0.49158(15) 0.0159(4) Uani 1 1 d . . .
C9 C 0.24583(12) 0.57137(18) 0.54335(17) 0.0245(4) Uani 1 1 d . . .
C10 C 0.37891(13) 0.56693(17) 0.41023(17) 0.0238(4) Uani 1 1 d . . .
C11 C 0.52783(11) 0.29855(14) 0.70745(15) 0.0140(4) Uani 1 1 d . . .
C12 C 0.60216(11) 0.26229(15) 0.77002(15) 0.0166(4) Uani 1 1 d . . .
H12 H 0.6410 0.2897 0.8383 0.020 Uiso 1 1 calc R . .
C13 C 0.62050(12) 0.18682(15) 0.73438(16) 0.0189(4) Uani 1 1 d . . .
C14 C 0.56593(12) 0.14433(15) 0.63624(17) 0.0207(4) Uani 1 1 d . . .
H14 H 0.5789 0.0935 0.6120 0.025 Uiso 1 1 calc R . .
C15 C 0.49132(12) 0.17793(15) 0.57356(16) 0.0195(4) Uani 1 1 d . . .
C16 C 0.47298(11) 0.25347(15) 0.60845(15) 0.0164(4) Uani 1 1 d . . .
H16 H 0.4217 0.2753 0.5639 0.020 Uiso 1 1 calc R . .
C17 C 0.70083(13) 0.15073(18) 0.80141(19) 0.0274(5) Uani 1 1 d . . .
C18 C 0.43048(13) 0.12777(18) 0.47041(19) 0.0292(5) Uani 1 1 d . . .
B B 0.5000 0.3758(2) 0.7500 0.0129(5) Uani 1 2 d S T P

loop_
_atom_site_aniso_label
_atom_site_aniso_U_11
_atom_site_aniso_U_22
_atom_site_aniso_U_33
_atom_site_aniso_U_23
_atom_site_aniso_U_13
_atom_site_aniso_U_12
Ag 0.02362(13) 0.01461(12) 0.02083(13) 0.000 0.00646(10) 0.000
Fe 0.01540(19) 0.0168(2) 0.0163(2) 0.000 0.00907(17) 0.000
F1 0.0417(9) 0.0403(9) 0.0803(13) 0.0160(9) 0.0467(10) 0.0190(7)
F2 0.0393(9) 0.1035(16) 0.0408(9) 0.0308(10) 0.0344(8) 0.0377(10)
F3 0.0212(7) 0.0806(13) 0.0568(11) -0.0248(10) 0.0257(8) -0.0145(8)
F4 0.0384(8) 0.0616(11) 0.0310(8) 0.0302(7) 0.0256(7) 0.0223(7)
F5 0.0634(10) 0.0373(8) 0.0294(7) -0.0020(6) 0.0372(8) 0.0008(7)
F6 0.0348(8) 0.0375(8) 0.0400(8) 0.0061(6) 0.0316(7) -0.0017(6)
F7 0.0285(8) 0.0752(13) 0.0271(8) -0.0126(8) 0.0023(7) 0.0259(8)
F8 0.0340(9) 0.0791(14) 0.0860(15) 0.0364(12) 0.0431(11) 0.0234(9)
F9 0.0372(9) 0.0318(8) 0.0465(9) 0.0005(7) 0.0142(8) 0.0203(7)
F10 0.0433(9) 0.0381(8) 0.0256(7) -0.0125(6) 0.0246(7) -0.0123(6)
F11 0.0541(10) 0.0537(10) 0.0570(10) -0.0345(8) 0.0463(9) -0.0353(8)
F12 0.0396(10) 0.0766(14) 0.0372(10) -0.0335(9) -0.0067(8) 0.0302(10)
O1 0.0588(18) 0.0203(13) 0.0416(15) 0.000 0.0319(14) 0.000
O2 0.0266(9) 0.0779(15) 0.0388(11) -0.0124(10) 0.0230(9) -0.0131(10)
O3 0.0232(8) 0.0424(10) 0.0216(8) -0.0038(7) 0.0140(7) -0.0001(7)
C1 0.0307(17) 0.0254(17) 0.0209(15) 0.000 0.0159(14) 0.000
C2 0.0221(11) 0.0383(13) 0.0203(10) -0.0038(9) 0.0118(9) -0.0048(9)
C2AA 0.0138(8) 0.0145(9) 0.0162(9) -0.0014(7) 0.0106(8) -0.0012(7)
C3 0.0173(9) 0.0229(10) 0.0240(11) -0.0012(8) 0.0134(9) 0.0009(8)
C4 0.0121(8) 0.0133(8) 0.0118(8) -0.0020(6) 0.0072(7) -0.0017(7)
C5 0.0146(9) 0.0175(9) 0.0139(9) -0.0014(7) 0.0098(8) -0.0014(7)
C6 0.0130(9) 0.0190(9) 0.0161(9) -0.0011(7) 0.0089(8) 0.0000(7)
C7 0.0135(9) 0.0179(9) 0.0138(9) 0.0019(7) 0.0069(8) 0.0004(7)
C8 0.0173(9) 0.0164(9) 0.0140(9) -0.0002(7) 0.0105(8) -0.0025(7)
C9 0.0184(10) 0.0329(12) 0.0229(10) 0.0052(9) 0.0142(9) 0.0052(9)
C10 0.0257(11) 0.0271(11) 0.0225(10) 0.0074(9) 0.0178(9) 0.0047(9)
C11 0.0165(9) 0.0138(8) 0.0153(9) 0.0012(7) 0.0121(8) 0.0002(7)
C12 0.0169(9) 0.0158(9) 0.0158(9) 0.0012(7) 0.0105(8) 0.0012(7)
C13 0.0189(10) 0.0173(9) 0.0206(10) 0.0044(8) 0.0133(9) 0.0048(7)
C14 0.0250(10) 0.0148(9) 0.0244(10) 0.0000(8) 0.0175(9) 0.0043(8)
C15 0.0214(10) 0.0169(9) 0.0188(9) -0.0021(8) 0.0130(9) 0.0004(8)
C16 0.0162(9) 0.0154(9) 0.0167(9) 0.0004(7) 0.0107(8) 0.0007(7)
C17 0.0219(11) 0.0264(11) 0.0276(11) 0.0029(9) 0.0141(10) 0.0082(9)
C18 0.0250(11) 0.0281(12) 0.0268(11) -0.0103(9) 0.0143(10) 0.0028(9)
B 0.0126(13) 0.0158(14) 0.0107(13) 0.000 0.0081(11) 0.000

loop_
_atom_type_symbol
_atom_type_description
_atom_type_scat_dispersion_real
_atom_type_scat_dispersion_imag
_atom_type_scat_source
C C 0.0033 0.0016 'International Tables Vol C Tables 4.2.6.8 and 6.1.1.4'
H H 0.0000 0.0000 'International Tables Vol C Tables 4.2.6.8 and 6.1.1.4'
Ag Ag -0.8971 1.1015 'International Tables Vol C Tables 4.2.6.8 and 6.1.1.4'
B B 0.0013 0.0007 'International Tables Vol C Tables 4.2.6.8 and 6.1.1.4'
F F 0.0171 0.0103 'International Tables Vol C Tables 4.2.6.8 and 6.1.1.4'
Fe Fe 0.3463 0.8444 'International Tables Vol C Tables 4.2.6.8 and 6.1.1.4'
O O 0.0106 0.0060 'International Tables Vol C Tables 4.2.6.8 and 6.1.1.4'

loop_
_geom_angle_atom_site_label_1
_geom_angle_atom_site_label_2
_geom_angle_atom_site_label_3
_geom_angle
_geom_angle_site_symmetry_1
_geom_angle_site_symmetry_3
C4 Ag Fe 148.42(4) . .
C4 Ag Fe 148.42(4) 2_656 .
C4 Ag C4 63.15(8) . 2_656
C1 Fe Ag 180.0 . .
C2 Fe Ag 78.25(8) 2_656 .
C2 Fe Ag 78.25(8) . .
C2 Fe C1 101.75(8) . .
C2 Fe C1 101.75(8) 2_656 .
C2 Fe C2 156.50(16) 2_656 .
C2 Fe C3 89.34(10) . .
C2 Fe C3 88.68(10) 2_656 .
C2 Fe C3 88.68(10) . 2_656
C2 Fe C3 89.34(10) 2_656 2_656
C3 Fe Ag 85.14(7) . .
C3 Fe Ag 85.14(7) 2_656 .
C3 Fe C1 94.86(7) 2_656 .
C3 Fe C1 94.86(7) . .
C3 Fe C3 170.28(14) . 2_656
O1 C1 Fe 180.0 . .
O2 C2 Fe 178.0(2) . .
C4 C2AA H2AA 118.9 . .
C8 C2AA H2AA 118.9 . .
C8 C2AA C4 122.23(17) . .
O3 C3 Fe 178.4(2) . .
C2AA C4 Ag 86.78(11) . .
C2AA C4 C5 115.70(17) . .
C2AA C4 B 120.35(14) . .
C5 C4 Ag 87.02(11) . .
C5 C4 B 123.94(14) . .
B C4 Ag 95.11(12) . .
C4 C5 H5 119.2 . .
C6 C5 C4 121.67(17) . .
C6 C5 H5 119.2 . .
C5 C6 C9 120.38(18) . .
C7 C6 C5 121.22(18) . .
C7 C6 C9 118.24(18) . .
C6 C7 H7 120.9 . .
C8 C7 C6 118.13(18) . .
C8 C7 H7 120.9 . .
C2AA C8 C10 117.76(18) . .
C7 C8 C2AA 120.96(18) . .
C7 C8 C10 121.23(18) . .
F1 C9 C6 111.56(18) . .
F2 C9 F1 106.7(2) . .
F2 C9 F3 107.8(2) . .
F2 C9 C6 113.68(18) . .
F3 C9 F1 104.29(19) . .
F3 C9 C6 112.22(19) . .
F4 C10 F5 107.56(19) . .
F4 C10 F6 107.23(18) . .
F4 C10 C8 113.01(18) . .
F5 C10 F6 105.34(18) . .
F5 C10 C8 111.96(18) . .
F6 C10 C8 111.32(18) . .
C12 C11 C16 116.34(17) . .
C12 C11 B 123.91(15) . .
C16 C11 B 119.02(15) . .
C11 C12 H12 119.3 . .
C13 C12 C11 121.49(18) . .
C13 C12 H12 119.3 . .
C12 C13 C17 120.74(19) . .
C14 C13 C12 121.28(19) . .
C14 C13 C17 117.97(19) . .
C13 C14 H14 120.9 . .
C13 C14 C15 118.16(19) . .
C15 C14 H14 120.9 . .
C14 C15 C18 118.94(19) . .
C16 C15 C14 120.70(19) . .
C16 C15 C18 120.28(19) . .
C11 C16 H16 119.0 . .
C15 C16 C11 122.01(18) . .
C15 C16 H16 119.0 . .
F7 C17 F8 107.9(2) . .
F7 C17 F9 106.3(2) . .
F7 C17 C13 113.41(19) . .
F8 C17 F9 103.9(2) . .
F8 C17 C13 112.79(19) . .
F9 C17 C13 111.92(19) . .
F10 C18 C15 112.40(19) . .
F11 C18 F10 104.71(17) . .
F11 C18 C15 112.2(2) . .
F12 C18 F10 106.8(2) . .
F12 C18 F11 106.7(2) . .
F12 C18 C15 113.43(19) . .
C4 B C4 106.6(2) 2_656 .
C11 B C4 110.45(9) . .
C11 B C4 113.88(9) . 2_656
C11 B C4 110.45(9) 2_656 2_656
C11 B C4 113.88(9) 2_656 .
C11 B C11 101.7(2) 2_656 .

loop_
_geom_bond_atom_site_label_1
_geom_bond_atom_site_label_2
_geom_bond_distance
_geom_bond_site_symmetry_2
Ag Fe 2.6219(5) .
Ag C4 2.5184(18) 2_656
Ag C4 2.5183(18) .
Fe C1 1.851(3) .
Fe C2 1.827(2) .
Fe C2 1.827(2) 2_656
Fe C3 1.831(2) 2_656
Fe C3 1.831(2) .
F1 C9 1.344(3) .
F2 C9 1.311(3) .
F3 C9 1.325(3) .
F4 C10 1.328(3) .
F5 C10 1.338(3) .
F6 C10 1.346(3) .
F7 C17 1.326(3) .
F8 C17 1.328(3) .
F9 C17 1.334(3) .
F10 C18 1.350(3) .
F11 C18 1.341(3) .
F12 C18 1.321(3) .
O1 C1 1.117(4) .
O2 C2 1.130(3) .
O3 C3 1.129(3) .
C2AA H2AA 0.9500 .
C2AA C4 1.407(3) .
C2AA C8 1.395(3) .
C4 C5 1.413(3) .
C4 B 1.645(3) .
C5 H5 0.9500 .
C5 C6 1.394(3) .
C6 C7 1.392(3) .
C6 C9 1.501(3) .
C7 H7 0.9500 .
C7 C8 1.384(3) .
C8 C10 1.501(3) .
C11 C12 1.400(3) .
C11 C16 1.402(3) .
C11 B 1.641(3) .
C12 H12 0.9500 .
C12 C13 1.395(3) .
C13 C14 1.378(3) .
C13 C17 1.499(3) .
C14 H14 0.9500 .
C14 C15 1.393(3) .
C15 C16 1.387(3) .
C15 C18 1.493(3) .
C16 H16 0.9500 .
B C4 1.644(3) 2_656
B C11 1.641(3) 2_656

loop_
_geom_torsion_atom_site_label_1
_geom_torsion_atom_site_label_2
_geom_torsion_atom_site_label_3
_geom_torsion_atom_site_label_4
_geom_torsion
_geom_torsion_site_symmetry_4
Ag C4 C5 C6 88.26(18) .
Ag C4 B C4 -0.001(0) 2_656
Ag C4 B C11 122.07(14) 2_656
Ag C4 B C11 -124.21(13) .
C2AA C4 C5 C6 3.3(3) .
C2AA C4 B C4 89.25(16) 2_656
C2AA C4 B C11 -148.68(16) 2_656
C2AA C4 B C11 -35.0(2) .
C2AA C8 C10 F4 179.58(19) .
C2AA C8 C10 F5 57.9(3) .
C2AA C8 C10 F6 -59.7(2) .
C4 C2AA C8 C7 1.0(3) .
C4 C2AA C8 C10 -176.62(18) .
C4 C5 C6 C7 -1.6(3) .
C4 C5 C6 C9 173.86(19) .
C5 C4 B C4 -89.85(18) 2_656
C5 C4 B C11 145.94(17) .
C5 C4 B C11 32.2(3) 2_656
C5 C6 C7 C8 -0.7(3) .
C5 C6 C9 F1 135.4(2) .
C5 C6 C9 F2 14.6(3) .
C5 C6 C9 F3 -108.0(2) .
C6 C7 C8 C2AA 1.0(3) .
C6 C7 C8 C10 178.45(19) .
C7 C6 C9 F1 -49.1(3) .
C7 C6 C9 F2 -169.8(2) .
C7 C6 C9 F3 67.5(3) .
C7 C8 C10 F4 2.0(3) .
C7 C8 C10 F5 -119.6(2) .
C7 C8 C10 F6 122.7(2) .
C8 C2AA C4 Ag -88.13(18) .
C8 C2AA C4 C5 -3.0(3) .
C8 C2AA C4 B 177.83(18) .
C9 C6 C7 C8 -176.17(19) .
C11 C12 C13 C14 -0.5(3) .
C11 C12 C13 C17 178.43(19) .
C12 C11 C16 C15 -0.8(3) .
C12 C11 B C4 148.32(17) .
C12 C11 B C4 28.4(3) 2_656
C12 C11 B C11 -90.43(18) 2_656
C12 C13 C14 C15 -0.8(3) .
C12 C13 C17 F7 23.3(3) .
C12 C13 C17 F8 -99.8(3) .
C12 C13 C17 F9 143.5(2) .
C13 C14 C15 C16 1.2(3) .
C13 C14 C15 C18 -175.6(2) .
C14 C13 C17 F7 -157.8(2) .
C14 C13 C17 F8 79.2(3) .
C14 C13 C17 F9 -37.6(3) .
C14 C15 C16 C11 -0.5(3) .
C14 C15 C18 F10 -40.3(3) .
C14 C15 C18 F11 77.4(3) .
C14 C15 C18 F12 -161.6(2) .
C16 C11 C12 C13 1.3(3) .
C16 C11 B C4 -41.8(2) .
C16 C11 B C4 -161.77(16) 2_656
C16 C11 B C11 79.41(16) 2_656
C16 C15 C18 F10 142.9(2) .
C16 C15 C18 F11 -99.4(2) .
C16 C15 C18 F12 21.6(3) .
C17 C13 C14 C15 -179.7(2) .
C18 C15 C16 C11 176.3(2) .
B C4 C5 C6 -177.58(18) .
B C11 C12 C13 171.35(18) .
B C11 C16 C15 -171.39(18) .
